data_2234971
loop_
_publ_author_name
'Zhang, Xiao-qin'
'Zhang, Hai-Liang'
'Dong, Zhu-Yong'
'Qian, Qiang'
'Wang, Yu-Guang'

_publ_section_title
;
 (5-Benzoyl-2-methyl-4-{[1-(pyridin-4-yl)-1<i>H</i>-1,2,3-triazol-4-yl]methoxy}-1-benzofuran-7-yl)(phenyl)methanone
;
_journal_coeditor_code DS2193
_journal_issue 6
_journal_name_full 'Acta Crystallographica Section E'
_journal_page_first o1916
_journal_paper_doi 10.1107/S1600536812023720
_journal_volume 68
_journal_year 2012
_chemical_formula_iupac 'C31 H22 N4 O4'
_chemical_formula_moiety 'C31 H22 N4 O4'
_chemical_formula_sum 'C31 H22 N4 O4'
_chemical_formula_weight 514.53
_chemical_name_systematic
;
(5-Benzoyl-2-methyl-4-{[1-(pyridin-4-yl)-1<i>H</i>-1,2,3-triazol-4-
yl]methoxy}-1-benzofuran-7-yl)(phenyl)methanone
;
_space_group_IT_number 2
_symmetry_cell_setting triclinic
_symmetry_space_group_name_Hall '-P 1'
_symmetry_space_group_name_H-M 'P -1'
_atom_sites_solution_hydrogens geom
_atom_sites_solution_primary direct
_atom_sites_solution_secondary difmap
_audit_creation_method SHELXL-97
_cell_angle_alpha 94.73(4)
_cell_angle_beta 92.07(3)
_cell_angle_gamma 92.05(4)
_cell_formula_units_Z 2
_cell_length_a 10.11(2)
_cell_length_b 10.87(3)
_cell_length_c 11.64(3)
_cell_measurement_reflns_used 1346
_cell_measurement_temperature 296(2)
_cell_measurement_theta_max 20.95
_cell_measurement_theta_min 2.48
_cell_volume 1273(5)
_computing_cell_refinement 'SAINT (Bruker, 2004)'
_computing_data_collection 'SMART (Bruker, 2004)'
_computing_data_reduction 'SAINT (Bruker, 2004)'
_computing_molecular_graphics 'SHELXTL (Sheldrick, 2008)'
_computing_publication_material 'SHELXTL (Sheldrick, 2008)'
_computing_structure_refinement 'SHELXTL (Sheldrick, 2008)'
_computing_structure_solution 'SHELXTL (Sheldrick, 2008)'
_diffrn_ambient_temperature 296(2)
_diffrn_measured_fraction_theta_full 0.992
_diffrn_measured_fraction_theta_max 0.992
_diffrn_measurement_device_type 'Bruker SMART CCD area-detector'
_diffrn_measurement_method 'phi and omega scans'
_diffrn_radiation_monochromator graphite
_diffrn_radiation_source 'fine-focus sealed tube'
_diffrn_radiation_type MoK\a
_diffrn_radiation_wavelength 0.71073
_diffrn_reflns_av_R_equivalents 0.0436
_diffrn_reflns_av_sigmaI/netI 0.1191
_diffrn_reflns_limit_h_max 12
_diffrn_reflns_limit_h_min -12
_diffrn_reflns_limit_k_max 13
_diffrn_reflns_limit_k_min -12
_diffrn_reflns_limit_l_max 14
_diffrn_reflns_limit_l_min -14
_diffrn_reflns_number 9629
_diffrn_reflns_theta_full 25.50
_diffrn_reflns_theta_max 25.50
_diffrn_reflns_theta_min 2.46
_diffrn_standards_decay_% 0
_diffrn_standards_interval_count 0
_diffrn_standards_interval_time 0
_diffrn_standards_number 0
_exptl_absorpt_coefficient_mu 0.091
_exptl_absorpt_correction_T_max 0.9883
_exptl_absorpt_correction_T_min 0.9663
_exptl_absorpt_correction_type multi-scan
_exptl_absorpt_process_details '(SADABS; Sheldrick, 1996)'
_exptl_crystal_colour colourless
_exptl_crystal_density_diffrn 1.343
_exptl_crystal_density_method 'not measured'
_exptl_crystal_description block
_exptl_crystal_F_000 536
_exptl_crystal_size_max 0.38
_exptl_crystal_size_mid 0.22
_exptl_crystal_size_min 0.13
_refine_diff_density_max 0.256
_refine_diff_density_min -0.165
_refine_ls_extinction_method none
_refine_ls_goodness_of_fit_ref 0.845
_refine_ls_hydrogen_treatment constr
_refine_ls_matrix_type full
_refine_ls_number_parameters 353
_refine_ls_number_reflns 4699
_refine_ls_number_restraints 0
_refine_ls_restrained_S_all 0.845
_refine_ls_R_factor_all 0.1020
_refine_ls_R_factor_gt 0.0529
_refine_ls_shift/su_max 0.000
_refine_ls_shift/su_mean 0.000
_refine_ls_structure_factor_coef Fsqd
_refine_ls_weighting_details 'calc w=1/[\s^2^(Fo^2^)+(0.1000P)^2^+0.4387P] where P=(Fo^2^+2Fc^2^)/3'
_refine_ls_weighting_scheme calc
_refine_ls_wR_factor_gt 0.1522
_refine_ls_wR_factor_ref 0.2003
_reflns_number_gt 2743
_reflns_number_total 4699
_reflns_threshold_expression I>2sigma(I)
_cod_data_source_file ds2193.cif
_cod_data_source_block I
_cod_database_code 2234971

loop_
_symmetry_equiv_pos_as_xyz
'x, y, z'
'-x, -y, -z'

loop_
_atom_site_type_symbol
_atom_site_label
_atom_site_fract_x
_atom_site_fract_y
_atom_site_fract_z
_atom_site_U_iso_or_equiv
_atom_site_adp_type
_atom_site_calc_flag
_atom_site_refinement_flags
_atom_site_occupancy
_atom_site_symmetry_multiplicity
N N1 0.4387(2) -0.1220(2) -0.3567(2) 0.0473(6) Uani d . 1 1
N N2 0.5280(3) -0.1333(3) -0.2672(2) 0.0622(8) Uani d . 1 1
N N3 0.4837(3) -0.0696(3) -0.1759(2) 0.0614(8) Uani d . 1 1
N N4 0.5183(3) -0.2859(3) -0.6907(3) 0.0806(10) Uani d . 1 1
O O1 0.20278(18) -0.01035(18) -0.05837(16) 0.0467(5) Uani d . 1 1
O O2 -0.0057(2) -0.2440(2) 0.12502(19) 0.0610(6) Uani d . 1 1
O O3 0.1408(2) 0.0551(2) 0.48995(19) 0.0654(7) Uani d . 1 1
O O4 0.19574(18) 0.30077(17) 0.25525(16) 0.0464(5) Uani d . 1 1
C C1 0.1656(3) 0.1786(3) 0.2199(2) 0.0406(7) Uani d . 1 1
C C2 0.1172(3) 0.0928(3) 0.2923(2) 0.0425(7) Uani d . 1 1
C C3 0.0985(3) -0.0274(3) 0.2403(2) 0.0448(7) Uani d . 1 1
H H3 0.0657 -0.0882 0.2846 0.054 Uiso calc R 1 1
C C4 0.1268(2) -0.0616(3) 0.1240(2) 0.0405(7) Uani d . 1 1
C C5 0.1774(3) 0.0282(3) 0.0540(2) 0.0398(7) Uani d . 1 1
C C6 0.1954(2) 0.1526(3) 0.1030(2) 0.0401(7) Uani d . 1 1
C C7 0.2451(3) 0.2700(3) 0.0659(2) 0.0448(7) Uani d . 1 1
H H7 0.2711 0.2844 -0.0078 0.054 Uiso calc R 1 1
C C8 0.2462(3) 0.3540(3) 0.1584(2) 0.0452(7) Uani d . 1 1
C C9 0.2956(3) 0.0639(3) -0.1195(3) 0.0516(8) Uani d . 1 1
H H9A 0.3597 0.1067 -0.0648 0.062 Uiso calc R 1 1
H H9B 0.2482 0.1253 -0.1586 0.062 Uiso calc R 1 1
C C10 0.3658(3) -0.0175(3) -0.2056(2) 0.0465(7) Uani d . 1 1
C C11 0.3382(3) -0.0494(3) -0.3205(3) 0.0474(7) Uani d . 1 1
H H11 0.2660 -0.0265 -0.3646 0.057 Uiso calc R 1 1
C C12 0.4637(3) -0.1773(3) -0.4698(3) 0.0491(7) Uani d . 1 1
C C13 0.5661(4) -0.2603(4) -0.4842(3) 0.0738(11) Uani d . 1 1
H H13 0.6175 -0.2813 -0.4214 0.089 Uiso calc R 1 1
C C14 0.5883(4) -0.3104(4) -0.5955(4) 0.0874(13) Uani d . 1 1
H H14 0.6567 -0.3648 -0.6046 0.105 Uiso calc R 1 1
C C15 0.4212(4) -0.2071(4) -0.6724(3) 0.0698(10) Uani d . 1 1
H H15 0.3701 -0.1886 -0.7363 0.084 Uiso calc R 1 1
C C16 0.3902(3) -0.1506(3) -0.5659(3) 0.0567(8) Uani d . 1 1
H H16 0.3216 -0.0960 -0.5596 0.068 Uiso calc R 1 1
C C17 0.0912(3) -0.1942(3) 0.0833(3) 0.0468(7) Uani d . 1 1
C C18 0.1739(3) -0.2720(3) 0.0022(2) 0.0448(7) Uani d . 1 1
C C19 0.1132(3) -0.3795(3) -0.0558(3) 0.0547(8) Uani d . 1 1
H H19 0.0227 -0.3952 -0.0504 0.066 Uiso calc R 1 1
C C20 0.1884(4) -0.4627(3) -0.1214(3) 0.0639(9) Uani d . 1 1
H H20 0.1477 -0.5333 -0.1595 0.077 Uiso calc R 1 1
C C21 0.3240(4) -0.4402(3) -0.1299(3) 0.0683(10) Uani d . 1 1
H H21 0.3739 -0.4959 -0.1733 0.082 Uiso calc R 1 1
C C22 0.3846(3) -0.3340(3) -0.0732(3) 0.0627(9) Uani d . 1 1
H H22 0.4752 -0.3188 -0.0788 0.075 Uiso calc R 1 1
C C23 0.3098(3) -0.2500(3) -0.0078(3) 0.0520(8) Uani d . 1 1
H H23 0.3510 -0.1789 0.0293 0.062 Uiso calc R 1 1
C C24 0.0941(3) 0.1209(3) 0.4186(2) 0.0456(7) Uani d . 1 1
C C25 0.0118(3) 0.2283(3) 0.4561(2) 0.0447(7) Uani d . 1 1
C C26 -0.0814(3) 0.2755(3) 0.3805(3) 0.0522(8) Uani d . 1 1
H H26 -0.0883 0.2445 0.3035 0.063 Uiso calc R 1 1
C C27 -0.1641(4) 0.3690(3) 0.4208(3) 0.0676(10) Uani d . 1 1
H H27 -0.2274 0.3984 0.3710 0.081 Uiso calc R 1 1
C C28 -0.1517(4) 0.4178(3) 0.5349(3) 0.0737(11) Uani d . 1 1
H H28 -0.2062 0.4803 0.5614 0.088 Uiso calc R 1 1
C C29 -0.0573(4) 0.3730(3) 0.6102(3) 0.0698(10) Uani d . 1 1
H H29 -0.0478 0.4067 0.6863 0.084 Uiso calc R 1 1
C C30 0.0217(3) 0.2784(3) 0.5712(3) 0.0571(8) Uani d . 1 1
H H30 0.0825 0.2474 0.6221 0.068 Uiso calc R 1 1
C C31 0.2916(4) 0.4852(3) 0.1780(3) 0.0660(10) Uani d . 1 1
H H31A 0.3324 0.5105 0.1101 0.099 Uiso calc R 1 1
H H31B 0.3547 0.4950 0.2421 0.099 Uiso calc R 1 1
H H31C 0.2171 0.5351 0.1946 0.099 Uiso calc R 1 1

loop_
_atom_site_aniso_label
_atom_site_aniso_U_11
_atom_site_aniso_U_22
_atom_site_aniso_U_33
_atom_site_aniso_U_12
_atom_site_aniso_U_13
_atom_site_aniso_U_23
N1 0.0469(13) 0.0519(15) 0.0426(14) 0.0057(11) 0.0023(11) -0.0015(12)
N2 0.0580(16) 0.087(2) 0.0416(15) 0.0196(15) -0.0011(12) -0.0016(14)
N3 0.0566(16) 0.083(2) 0.0443(16) 0.0135(14) 0.0016(12) -0.0016(14)
N4 0.080(2) 0.090(2) 0.066(2) 0.0052(18) 0.0064(17) -0.0285(18)
O1 0.0542(12) 0.0487(12) 0.0367(11) -0.0012(9) 0.0065(9) 0.0000(9)
O2 0.0587(13) 0.0587(14) 0.0641(15) -0.0120(11) 0.0105(11) -0.0002(11)
O3 0.0742(15) 0.0765(16) 0.0481(14) 0.0220(12) 0.0009(11) 0.0133(12)
O4 0.0534(12) 0.0416(12) 0.0440(12) 0.0014(9) 0.0062(9) 0.0006(9)
C1 0.0412(15) 0.0398(16) 0.0409(16) 0.0028(12) 0.0037(12) 0.0013(13)
C2 0.0448(15) 0.0470(17) 0.0362(16) 0.0024(13) 0.0034(12) 0.0048(13)
C3 0.0465(16) 0.0443(17) 0.0449(17) 0.0009(13) 0.0060(13) 0.0093(13)
C4 0.0378(14) 0.0431(16) 0.0410(16) 0.0015(12) 0.0025(12) 0.0055(13)
C5 0.0368(14) 0.0465(17) 0.0357(16) 0.0038(12) 0.0005(11) 0.0016(12)
C6 0.0366(14) 0.0433(17) 0.0407(16) 0.0020(12) 0.0002(12) 0.0054(13)
C7 0.0474(16) 0.0479(18) 0.0393(16) 0.0001(13) 0.0063(12) 0.0037(13)
C8 0.0488(16) 0.0446(17) 0.0432(17) 0.0023(13) 0.0078(13) 0.0068(14)
C9 0.0605(19) 0.0501(18) 0.0438(18) -0.0023(15) 0.0129(14) -0.0003(14)
C10 0.0493(17) 0.0476(17) 0.0427(17) 0.0017(13) 0.0057(13) 0.0022(14)
C11 0.0465(16) 0.0529(18) 0.0430(17) 0.0071(14) 0.0022(13) 0.0035(14)
C12 0.0529(17) 0.0502(18) 0.0427(17) 0.0005(14) 0.0035(13) -0.0057(14)
C13 0.072(2) 0.080(3) 0.066(2) 0.026(2) -0.0107(18) -0.019(2)
C14 0.081(3) 0.094(3) 0.081(3) 0.027(2) -0.007(2) -0.038(2)
C15 0.080(2) 0.081(3) 0.045(2) 0.003(2) 0.0019(17) -0.0092(18)
C16 0.062(2) 0.061(2) 0.0470(19) 0.0081(16) 0.0018(15) -0.0014(15)
C17 0.0452(16) 0.0491(18) 0.0457(17) -0.0031(14) -0.0022(13) 0.0055(14)
C18 0.0489(16) 0.0412(17) 0.0443(17) 0.0021(13) -0.0028(13) 0.0046(13)
C19 0.0511(18) 0.0520(19) 0.059(2) -0.0061(15) -0.0065(15) -0.0002(16)
C20 0.080(2) 0.051(2) 0.057(2) -0.0020(18) -0.0036(18) -0.0091(16)
C21 0.080(2) 0.067(2) 0.057(2) 0.0141(19) 0.0093(18) -0.0092(18)
C22 0.0550(19) 0.061(2) 0.073(2) 0.0063(16) 0.0108(16) 0.0037(18)
C23 0.0523(17) 0.0480(18) 0.0551(19) 0.0005(14) 0.0007(14) 0.0027(15)
C24 0.0467(16) 0.0507(18) 0.0398(17) -0.0002(13) 0.0014(13) 0.0068(14)
C25 0.0482(16) 0.0480(17) 0.0388(16) -0.0016(13) 0.0094(13) 0.0067(13)
C26 0.0605(19) 0.0560(19) 0.0406(17) 0.0045(15) 0.0101(14) 0.0016(14)
C27 0.074(2) 0.070(2) 0.062(2) 0.0198(19) 0.0130(17) 0.0144(19)
C28 0.092(3) 0.062(2) 0.068(3) 0.010(2) 0.030(2) -0.0012(19)
C29 0.082(3) 0.076(3) 0.050(2) 0.005(2) 0.0135(19) -0.0058(19)
C30 0.064(2) 0.066(2) 0.0414(18) 0.0011(17) 0.0065(15) 0.0019(15)
C31 0.085(2) 0.050(2) 0.062(2) -0.0033(17) 0.0115(18) -0.0044(17)

loop_
_atom_type_symbol
_atom_type_description
_atom_type_scat_dispersion_real
_atom_type_scat_dispersion_imag
_atom_type_scat_source
C C 0.0033 0.0016 'International Tables Vol C Tables 4.2.6.8 and 6.1.1.4'
H H 0.0000 0.0000 'International Tables Vol C Tables 4.2.6.8 and 6.1.1.4'
N N 0.0061 0.0033 'International Tables Vol C Tables 4.2.6.8 and 6.1.1.4'
O O 0.0106 0.0060 'International Tables Vol C Tables 4.2.6.8 and 6.1.1.4'

loop_
_geom_angle_atom_site_label_1
_geom_angle_atom_site_label_2
_geom_angle_atom_site_label_3
_geom_angle
C11 N1 N2 110.2(3)
C11 N1 C12 130.0(3)
N2 N1 C12 119.7(3)
N3 N2 N1 106.9(3)
N2 N3 C10 109.4(3)
C15 N4 C14 115.0(3)
C5 O1 C9 118.3(2)
C1 O4 C8 106.1(2)
O4 C1 C2 123.9(3)
O4 C1 C6 110.6(2)
C2 C1 C6 125.5(3)
C1 C2 C3 114.7(3)
C1 C2 C24 124.6(3)
C3 C2 C24 120.7(3)
C2 C3 C4 123.5(3)
C2 C3 H3 118.2
C4 C3 H3 118.2
C5 C4 C3 119.9(3)
C5 C4 C17 125.1(3)
C3 C4 C17 114.9(2)
O1 C5 C4 117.3(3)
O1 C5 C6 124.3(3)
C4 C5 C6 118.3(3)
C1 C6 C5 118.1(3)
C1 C6 C7 104.9(3)
C5 C6 C7 136.9(3)
C8 C7 C6 107.4(3)
C8 C7 H7 126.3
C6 C7 H7 126.3
C7 C8 O4 110.9(3)
C7 C8 C31 133.4(3)
O4 C8 C31 115.6(3)
O1 C9 C10 109.8(3)
O1 C9 H9A 109.7
C10 C9 H9A 109.7
O1 C9 H9B 109.7
C10 C9 H9B 109.7
H9A C9 H9B 108.2
C11 C10 N3 107.9(3)
C11 C10 C9 131.1(3)
N3 C10 C9 121.0(3)
N1 C11 C10 105.6(3)
N1 C11 H11 127.2
C10 C11 H11 127.2
C16 C12 C13 118.5(3)
C16 C12 N1 121.7(3)
C13 C12 N1 119.8(3)
C14 C13 C12 117.9(3)
C14 C13 H13 121.0
C12 C13 H13 121.0
N4 C14 C13 124.9(4)
N4 C14 H14 117.6
C13 C14 H14 117.6
N4 C15 C16 125.4(4)
N4 C15 H15 117.3
C16 C15 H15 117.3
C12 C16 C15 118.3(3)
C12 C16 H16 120.8
C15 C16 H16 120.8
O2 C17 C4 117.9(3)
O2 C17 C18 118.5(3)
C4 C17 C18 123.5(3)
C23 C18 C19 118.8(3)
C23 C18 C17 123.1(3)
C19 C18 C17 117.8(3)
C20 C19 C18 120.4(3)
C20 C19 H19 119.8
C18 C19 H19 119.8
C21 C20 C19 120.3(3)
C21 C20 H20 119.8
C19 C20 H20 119.8
C22 C21 C20 119.7(3)
C22 C21 H21 120.2
C20 C21 H21 120.2
C21 C22 C23 120.3(3)
C21 C22 H22 119.8
C23 C22 H22 119.8
C18 C23 C22 120.5(3)
C18 C23 H23 119.7
C22 C23 H23 119.7
O3 C24 C25 120.7(3)
O3 C24 C2 120.1(3)
C25 C24 C2 119.3(3)
C30 C25 C26 118.7(3)
C30 C25 C24 119.5(3)
C26 C25 C24 121.7(3)
C27 C26 C25 120.2(3)
C27 C26 H26 119.9
C25 C26 H26 119.9
C28 C27 C26 120.1(3)
C28 C27 H27 120.0
C26 C27 H27 120.0
C27 C28 C29 120.1(4)
C27 C28 H28 120.0
C29 C28 H28 120.0
C30 C29 C28 119.8(3)
C30 C29 H29 120.1
C28 C29 H29 120.1
C29 C30 C25 121.2(3)
C29 C30 H30 119.4
C25 C30 H30 119.4
C8 C31 H31A 109.5
C8 C31 H31B 109.5
H31A C31 H31B 109.5
C8 C31 H31C 109.5
H31A C31 H31C 109.5
H31B C31 H31C 109.5

loop_
_geom_bond_atom_site_label_1
_geom_bond_atom_site_label_2
_geom_bond_distance
N1 C11 1.366(4)
N1 N2 1.369(4)
N1 C12 1.437(5)
N2 N3 1.320(4)
N3 C10 1.383(4)
N4 C15 1.337(5)
N4 C14 1.343(6)
O1 C5 1.376(4)
O1 C9 1.458(4)
O2 C17 1.236(4)
O3 C24 1.232(4)
O4 C1 1.378(4)
O4 C8 1.412(4)
C1 C2 1.395(4)
C1 C6 1.412(5)
C2 C3 1.398(5)
C2 C24 1.505(5)
C3 C4 1.416(5)
C3 H3 0.9300
C4 C5 1.416(4)
C4 C17 1.507(5)
C5 C6 1.426(5)
C6 C7 1.459(5)
C7 C8 1.352(4)
C7 H7 0.9300
C8 C31 1.480(5)
C9 C10 1.497(4)
C9 H9A 0.9700
C9 H9B 0.9700
C10 C11 1.369(5)
C11 H11 0.9300
C12 C16 1.376(5)
C12 C13 1.402(5)
C13 C14 1.391(6)
C13 H13 0.9300
C14 H14 0.9300
C15 C16 1.388(5)
C15 H15 0.9300
C16 H16 0.9300
C17 C18 1.509(5)
C18 C23 1.397(5)
C18 C19 1.410(5)
C19 C20 1.398(5)
C19 H19 0.9300
C20 C21 1.392(6)
C20 H20 0.9300
C21 C22 1.393(5)
C21 H21 0.9300
C22 C23 1.401(5)
C22 H22 0.9300
C23 H23 0.9300
C24 C25 1.503(5)
C25 C30 1.402(5)
C25 C26 1.405(5)
C26 C27 1.401(5)
C26 H26 0.9300
C27 C28 1.389(6)
C27 H27 0.9300
C28 C29 1.399(6)
C28 H28 0.9300
C29 C30 1.382(5)
C29 H29 0.9300
C30 H30 0.9300
C31 H31A 0.9600
C31 H31B 0.9600
C31 H31C 0.9600

loop_
_geom_hbond_atom_site_label_D
_geom_hbond_atom_site_label_H
_geom_hbond_atom_site_label_A
_geom_hbond_site_symmetry_A
_geom_hbond_distance_DH
_geom_hbond_distance_HA
_geom_hbond_distance_DA
_geom_hbond_angle_DHA
C11 H11 O3 1_554 0.93 2.33 3.225(10) 161
C16 H16 O3 1_554 0.93 2.55 3.473(10) 171

loop_
_geom_torsion_atom_site_label_1
_geom_torsion_atom_site_label_2
_geom_torsion_atom_site_label_3
_geom_torsion_atom_site_label_4
_geom_torsion
C11 N1 N2 N3 0.5(3)
C12 N1 N2 N3 177.1(3)
N1 N2 N3 C10 0.3(4)
C8 O4 C1 C2 177.6(2)
C8 O4 C1 C6 -0.1(3)
O4 C1 C2 C3 -177.4(2)
C6 C1 C2 C3 0.0(4)
O4 C1 C2 C24 -1.4(4)
C6 C1 C2 C24 176.0(3)
C1 C2 C3 C4 0.5(4)
C24 C2 C3 C4 -175.7(2)
C2 C3 C4 C5 0.3(4)
C2 C3 C4 C17 -176.2(2)
C9 O1 C5 C4 -158.5(2)
C9 O1 C5 C6 23.3(4)
C3 C4 C5 O1 -179.9(2)
C17 C4 C5 O1 -3.7(4)
C3 C4 C5 C6 -1.6(4)
C17 C4 C5 C6 174.6(2)
O4 C1 C6 C5 176.4(2)
C2 C1 C6 C5 -1.3(4)
O4 C1 C6 C7 -1.1(3)
C2 C1 C6 C7 -178.7(3)
O1 C5 C6 C1 -179.8(2)
C4 C5 C6 C1 2.0(4)
O1 C5 C6 C7 -3.4(5)
C4 C5 C6 C7 178.4(3)
C1 C6 C7 C8 1.9(3)
C5 C6 C7 C8 -174.9(3)
C6 C7 C8 O4 -2.0(3)
C6 C7 C8 C31 176.2(3)
C1 O4 C8 C7 1.3(3)
C1 O4 C8 C31 -177.2(2)
C5 O1 C9 C10 149.1(2)
N2 N3 C10 C11 -0.9(4)
N2 N3 C10 C9 -177.8(3)
O1 C9 C10 C11 93.6(4)
O1 C9 C10 N3 -90.4(4)
N2 N1 C11 C10 -1.0(3)
C12 N1 C11 C10 -177.2(3)
N3 C10 C11 N1 1.2(3)
C9 C10 C11 N1 177.6(3)
C11 N1 C12 C16 7.6(5)
N2 N1 C12 C16 -168.3(3)
C11 N1 C12 C13 -172.8(3)
N2 N1 C12 C13 11.3(4)
C16 C12 C13 C14 0.5(5)
N1 C12 C13 C14 -179.0(3)
C15 N4 C14 C13 0.0(6)
C12 C13 C14 N4 -0.5(7)
C14 N4 C15 C16 0.6(6)
C13 C12 C16 C15 -0.1(5)
N1 C12 C16 C15 179.5(3)
N4 C15 C16 C12 -0.5(6)
C5 C4 C17 O2 -144.0(3)
C3 C4 C17 O2 32.3(4)
C5 C4 C17 C18 41.3(4)
C3 C4 C17 C18 -142.4(3)
O2 C17 C18 C23 -149.1(3)
C4 C17 C18 C23 25.6(4)
O2 C17 C18 C19 23.6(4)
C4 C17 C18 C19 -161.7(3)
C23 C18 C19 C20 0.4(5)
C17 C18 C19 C20 -172.6(3)
C18 C19 C20 C21 0.1(5)
C19 C20 C21 C22 -0.3(5)
C20 C21 C22 C23 0.0(5)
C19 C18 C23 C22 -0.7(5)
C17 C18 C23 C22 171.9(3)
C21 C22 C23 C18 0.5(5)
C1 C2 C24 O3 -128.6(3)
C3 C2 C24 O3 47.1(4)
C1 C2 C24 C25 52.4(4)
C3 C2 C24 C25 -131.8(3)
O3 C24 C25 C30 20.2(4)
C2 C24 C25 C30 -160.8(3)
O3 C24 C25 C26 -155.7(3)
C2 C24 C25 C26 23.2(4)
C30 C25 C26 C27 -1.2(4)
C24 C25 C26 C27 174.8(3)
C25 C26 C27 C28 1.8(5)
C26 C27 C28 C29 -0.5(5)
C27 C28 C29 C30 -1.2(6)
C28 C29 C30 C25 1.8(5)
C26 C25 C30 C29 -0.5(5)
C24 C25 C30 C29 -176.6(3)

loop_
_cod_related_entry_id
_cod_related_entry_database
_cod_related_entry_code
1 ChemSpider 30657745
